data_4024950
loop_
_publ_author_name
'Suzanne R. Golisz'
'Nilay Hazari'
'Jay A. Labinger'
'John E. Bercaw'

_publ_contact_author
;
 Dr J. Bercaw or Dr J. Labinger           
 Arnold and Mabel Beckman Laboratories of Chemical Synthesis, 
 California Institute of Technology, 
 Pasadena, California 91125
;
_publ_contact_author_email 'bercaw@caltech.edu or jal@caltech.edu'
_publ_contact_author_fax '+1 1865 285141'
_publ_contact_author_phone '+1 626 395 6576'
_publ_section_title
;
Activation of the C-N Bond in Nitromethane by Palladium \a-Diimine
Complexes
;
_journal_name_full 'Journal of Organic Chemistry'
_journal_page_first 8441
_journal_page_last 8443
_journal_paper_doi 10.1021/jo901635g
_journal_volume 74
_journal_year 2009
_chemical_formula_moiety 'C28 H40 N4 O4 Pd'
_chemical_formula_sum 'C28 H40 N4 O4 Pd'
_chemical_formula_weight 603.04
_chemical_name_systematic
;

 ?

;
_space_group_IT_number 2
_symmetry_cell_setting triclinic
_symmetry_space_group_name_Hall '-P 1'
_symmetry_space_group_name_H-M 'P -1'
_atom_sites_solution_hydrogens difmap
_atom_sites_solution_primary direct
_atom_sites_solution_secondary difmap
_audit_creation_method SHELXL-97
_cell_angle_alpha 91.739(2)
_cell_angle_beta 92.412(2)
_cell_angle_gamma 117.762(2)
_cell_formula_units_Z 2
_cell_length_a 8.9242(3)
_cell_length_b 9.0229(3)
_cell_length_c 19.8217(8)
_cell_measurement_reflns_used 9702
_cell_measurement_temperature 100(2)
_cell_measurement_theta_max 43.35
_cell_measurement_theta_min 2.56
_cell_volume 1408.85(9)
_computing_cell_refinement 'Bruker SAINT-Plus v7.34A'
_computing_data_collection 'Bruker APEX2 v2.1-0'
_computing_data_reduction 'Bruker SAINT-Plus v7.34A'
_computing_molecular_graphics 'Bruker XP v5.1'
_computing_publication_material 'Bruker XCIF 2008'
_computing_structure_refinement 'SHELXL-97 (Sheldrick, 2008)'
_computing_structure_solution 'SHELXS-97 (Sheldrick, 2008)'
_diffrn_ambient_temperature 100(2)
_diffrn_measured_fraction_theta_full 0.863
_diffrn_measured_fraction_theta_max 0.863
_diffrn_measurement_device_type 'Bruker KAPPA APEX II'
_diffrn_measurement_method '\w scans; 18 settings'
_diffrn_radiation_monochromator graphite
_diffrn_radiation_source 'fine-focus sealed tube'
_diffrn_radiation_type MoK\a
_diffrn_radiation_wavelength 0.71073
_diffrn_reflns_av_R_equivalents 0.0652
_diffrn_reflns_av_sigmaI/netI 0.0415
_diffrn_reflns_limit_h_max 16
_diffrn_reflns_limit_h_min -17
_diffrn_reflns_limit_k_max 16
_diffrn_reflns_limit_k_min -15
_diffrn_reflns_limit_l_max 36
_diffrn_reflns_limit_l_min -33
_diffrn_reflns_number 66411
_diffrn_reflns_theta_full 43.54
_diffrn_reflns_theta_max 43.54
_diffrn_reflns_theta_min 2.06
_exptl_absorpt_coefficient_mu 0.698
_exptl_absorpt_correction_T_max 0.9026
_exptl_absorpt_correction_T_min 0.8504
_exptl_absorpt_correction_type none
_exptl_crystal_colour Red
_exptl_crystal_density_diffrn 1.422
_exptl_crystal_density_method 'not measured'
_exptl_crystal_description Fragment
_exptl_crystal_F_000 628
_exptl_crystal_size_max 0.24
_exptl_crystal_size_mid 0.23
_exptl_crystal_size_min 0.15
_refine_diff_density_max 2.803
_refine_diff_density_min -1.399
_refine_diff_density_rms 0.090
_refine_ls_extinction_method none
_refine_ls_goodness_of_fit_ref 1.541
_refine_ls_hydrogen_treatment Unrestrained
_refine_ls_matrix_type 'Full matrix'
_refine_ls_number_parameters 494
_refine_ls_number_reflns 18534
_refine_ls_number_restraints 0
_refine_ls_restrained_S_all 1.541
_refine_ls_R_factor_all 0.0319
_refine_ls_R_factor_gt 0.0269
_refine_ls_shift/su_max 0.008
_refine_ls_shift/su_mean 0.000
_refine_ls_structure_factor_coef Fsqd
_refine_ls_weighting_details w=1/s^2^(Fo^2^)
_refine_ls_weighting_scheme sigma
_refine_ls_wR_factor_gt 0.0633
_refine_ls_wR_factor_ref 0.0639
_reflns_number_gt 16607
_reflns_number_total 18534
_reflns_threshold_expression >2sigma(I)
_cod_data_source_file jo901635g_si_002_1.cif
_cod_data_source_block COMPOUND_1a
_cod_depositor_comments
;
The following automatic conversions were performed:
'_symmetry_cell_setting' value 'Triclinic' changed to 'triclinic'
according to '/home/saulius/struct/CIF-dictionaries/cif_core.dic'
dictionary named 'cif_core.dic' version 2.4.1 from
2010-06-29.

'_refine_ls_weighting_scheme' value 'Sigma' changed to
'sigma' according to '/home/saulius/struct/CIF-dictionaries/cif_core.dic'
dictionary named 'cif_core.dic' version 2.4.1 from 2010-06-29.

Automatic conversion script
Id: cif_fix_enum 1527 2010-12-29 10:47:43Z saulius 

The following automatic conversions were performed:

'_atom_sites_solution_primary' value 'Direct methods' was changed to
'direct'.

'_atom_sites_solution_secondary' value 'Difference Fourier map' was
changed to 'difmap'.

'_atom_sites_solution_hydrogens' value 'Difference Fourier map' was
changed to 'difmap'.

Automatic conversion script
Id: cif_fix_values 6452 2018-10-05 10:23:21Z andrius 
;
_cod_original_sg_symbol_H-M P-1
_cod_database_code 4024950

loop_
_symmetry_equiv_pos_as_xyz
'x, y, z'
'-x, -y, -z'

loop_
_atom_site_label
_atom_site_type_symbol
_atom_site_fract_x
_atom_site_fract_y
_atom_site_fract_z
_atom_site_U_iso_or_equiv
_atom_site_adp_type
_atom_site_occupancy
_atom_site_symmetry_multiplicity
_atom_site_calc_flag
_atom_site_refinement_flags
_atom_site_disorder_assembly
_atom_site_disorder_group
Pd1 Pd 0.494118(7) 0.114641(7) 0.746437(3) 0.00895(2) Uani 1 1 d . . .
O1 O 0.70262(11) 0.02558(12) 0.66935(5) 0.0360(2) Uani 1 1 d . . .
O2 O 0.43743(11) -0.12758(10) 0.64182(4) 0.02747(16) Uani 1 1 d . . .
O3 O 0.31560(9) -0.18763(9) 0.81294(5) 0.02782(17) Uani 1 1 d . . .
O4 O 0.58595(9) -0.08244(9) 0.82929(4) 0.02568(16) Uani 1 1 d . . .
N1 N 0.52850(8) 0.31699(8) 0.69286(3) 0.01004(10) Uani 1 1 d . . .
N2 N 0.43669(8) 0.25173(8) 0.81531(3) 0.00938(10) Uani 1 1 d . . .
N3 N 0.55346(10) -0.01022(10) 0.67559(4) 0.01675(13) Uani 1 1 d . . .
N4 N 0.46002(9) -0.07661(9) 0.80423(4) 0.01330(11) Uani 1 1 d . . .
C1 C 0.50049(9) 0.42883(9) 0.72437(4) 0.01077(12) Uani 1 1 d . . .
C2 C 0.44810(9) 0.39108(9) 0.79495(4) 0.01020(12) Uani 1 1 d . . .
C3 C 0.51799(12) 0.58682(11) 0.69574(5) 0.01578(14) Uani 1 1 d . . .
C4 C 0.41617(12) 0.51265(11) 0.83629(5) 0.01631(14) Uani 1 1 d . . .
C5 C 0.58969(10) 0.34235(10) 0.62573(4) 0.01125(12) Uani 1 1 d . . .
C6 C 0.76152(10) 0.45280(10) 0.61877(4) 0.01353(13) Uani 1 1 d . . .
C7 C 0.81698(12) 0.47117(12) 0.55301(5) 0.01883(16) Uani 1 1 d . . .
C8 C 0.70653(13) 0.38190(13) 0.49812(5) 0.02057(17) Uani 1 1 d . . .
C9 C 0.53748(12) 0.27202(12) 0.50700(5) 0.01782(15) Uani 1 1 d . . .
C10 C 0.47519(10) 0.24866(10) 0.57124(4) 0.01313(13) Uani 1 1 d . . .
C11 C 0.88700(10) 0.54462(12) 0.67846(5) 0.01648(15) Uani 1 1 d . . .
C12 C 0.99990(14) 0.73050(14) 0.66699(6) 0.0273(2) Uani 1 1 d . . .
C13 C 0.99667(16) 0.45922(17) 0.69414(8) 0.0327(3) Uani 1 1 d . . .
C14 C 0.29055(11) 0.12922(11) 0.58218(4) 0.01508(14) Uani 1 1 d . . .
C15 C 0.18663(13) 0.22333(14) 0.59180(6) 0.02416(19) Uani 1 1 d . . .
C16 C 0.20738(13) -0.00688(13) 0.52481(6) 0.02227(18) Uani 1 1 d . . .
C17 C 0.39443(9) 0.20176(9) 0.88326(4) 0.00998(11) Uani 1 1 d . . .
C18 C 0.52134(10) 0.27420(10) 0.93599(4) 0.01152(12) Uani 1 1 d . . .
C19 C 0.47887(11) 0.21104(11) 0.99991(4) 0.01569(14) Uani 1 1 d . . .
C20 C 0.31718(12) 0.08499(11) 1.01032(5) 0.01771(15) Uani 1 1 d . . .
C21 C 0.19370(11) 0.01894(11) 0.95743(4) 0.01575(14) Uani 1 1 d . . .
C22 C 0.22945(10) 0.07458(10) 0.89217(4) 0.01182(12) Uani 1 1 d . . .
C23 C 0.69867(10) 0.41148(10) 0.92399(4) 0.01344(13) Uani 1 1 d . . .
C24 C 0.78565(12) 0.53025(12) 0.98630(5) 0.01994(17) Uani 1 1 d . . .
C25 C 0.80938(12) 0.33591(13) 0.89884(6) 0.02177(18) Uani 1 1 d . . .
C26 C 0.09610(10) 0.00629(11) 0.83367(5) 0.01463(14) Uani 1 1 d . . .
C27 C 0.01538(13) 0.12151(14) 0.82230(7) 0.0253(2) Uani 1 1 d . . .
C28 C -0.04284(12) -0.17281(12) 0.84240(5) 0.02064(17) Uani 1 1 d . . .
H3A H 0.5507(18) 0.5954(18) 0.6463(8) 0.028(4) Uiso 1 1 d . . .
H3B H 0.5913(19) 0.6768(19) 0.7259(8) 0.031(4) Uiso 1 1 d . . .
H3C H 0.4144(17) 0.5965(17) 0.7016(7) 0.021(3) Uiso 1 1 d . . .
H4A H 0.3809(19) 0.478(2) 0.8838(9) 0.034(4) Uiso 1 1 d . . .
H4B H 0.3220(19) 0.5260(19) 0.8175(8) 0.030(4) Uiso 1 1 d . . .
H4C H 0.5105(18) 0.6178(19) 0.8420(8) 0.029(4) Uiso 1 1 d . . .
H7 H 0.9342(17) 0.5485(17) 0.5466(8) 0.023(3) Uiso 1 1 d . . .
H8 H 0.7390(18) 0.3798(19) 0.4531(8) 0.028(4) Uiso 1 1 d . . .
H9 H 0.4632(16) 0.2039(16) 0.4681(7) 0.016(3) Uiso 1 1 d . . .
H11 H 0.8306(17) 0.5414(17) 0.7200(8) 0.023(3) Uiso 1 1 d . . .
H12A H 1.080(2) 0.739(2) 0.6316(10) 0.044(5) Uiso 1 1 d . . .
H12B H 1.0661(18) 0.7841(19) 0.7055(9) 0.028(4) Uiso 1 1 d . . .
H12C H 0.9320(18) 0.7885(19) 0.6584(8) 0.028(4) Uiso 1 1 d . . .
H13A H 0.933(2) 0.353(3) 0.7010(11) 0.061(6) Uiso 1 1 d . . .
H13B H 1.074(2) 0.514(2) 0.7321(10) 0.044(5) Uiso 1 1 d . . .
H13C H 1.074(2) 0.463(2) 0.6556(11) 0.050(5) Uiso 1 1 d . . .
H14 H 0.2885(16) 0.0759(17) 0.6243(7) 0.020(3) Uiso 1 1 d . . .
H15A H 0.2382(16) 0.3103(17) 0.6275(8) 0.022(3) Uiso 1 1 d . . .
H15B H 0.073(2) 0.152(2) 0.6007(9) 0.041(4) Uiso 1 1 d . . .
H15C H 0.1805(18) 0.2764(18) 0.5543(8) 0.026(4) Uiso 1 1 d . . .
H16A H 0.1957(19) 0.048(2) 0.4841(9) 0.035(4) Uiso 1 1 d . . .
H16B H 0.090(2) -0.085(2) 0.5365(9) 0.035(4) Uiso 1 1 d . . .
H16C H 0.2721(19) -0.0652(19) 0.5166(8) 0.030(4) Uiso 1 1 d . . .
H19 H 0.5558(16) 0.2502(17) 1.0348(7) 0.019(3) Uiso 1 1 d . . .
H20 H 0.2942(17) 0.0491(18) 1.0541(8) 0.024(3) Uiso 1 1 d . . .
H21 H 0.0753(16) -0.0673(16) 0.9652(7) 0.019(3) Uiso 1 1 d . . .
H23 H 0.6974(17) 0.4875(17) 0.8889(8) 0.023(3) Uiso 1 1 d . . .
H24A H 0.7199(19) 0.5818(19) 1.0012(8) 0.030(4) Uiso 1 1 d . . .
H24B H 0.8941(16) 0.6206(17) 0.9774(7) 0.019(3) Uiso 1 1 d . . .
H24C H 0.8048(17) 0.4709(18) 1.0210(8) 0.022(3) Uiso 1 1 d . . .
H25A H 0.8270(17) 0.2753(18) 0.9352(8) 0.023(3) Uiso 1 1 d . . .
H25B H 0.912(2) 0.421(2) 0.8911(8) 0.032(4) Uiso 1 1 d . . .
H25C H 0.7519(19) 0.255(2) 0.8590(9) 0.035(4) Uiso 1 1 d . . .
H26 H 0.1529(16) 0.0027(16) 0.7931(7) 0.017(3) Uiso 1 1 d . . .
H27A H -0.030(2) 0.139(2) 0.8603(9) 0.033(4) Uiso 1 1 d . . .
H27B H -0.0667(19) 0.082(2) 0.7888(9) 0.033(4) Uiso 1 1 d . . .
H27C H 0.097(2) 0.234(2) 0.8122(10) 0.047(5) Uiso 1 1 d . . .
H28A H 0.0091(17) -0.2521(17) 0.8499(8) 0.021(3) Uiso 1 1 d . . .
H28B H -0.1128(18) -0.2137(18) 0.8025(8) 0.026(4) Uiso 1 1 d . . .
H28C H -0.1140(17) -0.1794(17) 0.8799(8) 0.024(3) Uiso 1 1 d . . .

loop_
_atom_site_aniso_label
_atom_site_aniso_U_11
_atom_site_aniso_U_22
_atom_site_aniso_U_33
_atom_site_aniso_U_23
_atom_site_aniso_U_13
_atom_site_aniso_U_12
Pd1 0.01071(2) 0.00891(2) 0.00749(2) 0.00056(2) 0.00112(2) 0.00477(2)
O1 0.0277(4) 0.0388(5) 0.0436(6) -0.0065(4) 0.0133(4) 0.0170(4)
O2 0.0373(4) 0.0259(4) 0.0204(4) -0.0099(3) -0.0064(3) 0.0171(3)
O3 0.0190(3) 0.0189(3) 0.0483(5) 0.0160(3) 0.0133(3) 0.0094(3)
O4 0.0233(3) 0.0185(3) 0.0314(4) 0.0058(3) -0.0115(3) 0.0073(3)
N1 0.0103(2) 0.0107(2) 0.0083(3) 0.00139(19) 0.00081(19) 0.0042(2)
N2 0.0087(2) 0.0099(2) 0.0087(3) 0.00046(19) 0.00083(18) 0.0036(2)
N3 0.0257(3) 0.0168(3) 0.0126(3) 0.0015(2) 0.0037(3) 0.0138(3)
N4 0.0184(3) 0.0110(3) 0.0112(3) 0.0006(2) 0.0013(2) 0.0074(2)
C1 0.0099(3) 0.0098(3) 0.0118(3) 0.0010(2) -0.0002(2) 0.0040(2)
C2 0.0103(3) 0.0101(3) 0.0095(3) 0.0001(2) 0.0004(2) 0.0043(2)
C3 0.0204(3) 0.0129(3) 0.0154(4) 0.0040(3) 0.0024(3) 0.0087(3)
C4 0.0226(4) 0.0141(3) 0.0152(4) 0.0006(3) 0.0040(3) 0.0108(3)
C5 0.0133(3) 0.0117(3) 0.0083(3) 0.0014(2) 0.0017(2) 0.0053(2)
C6 0.0135(3) 0.0137(3) 0.0115(3) 0.0012(2) 0.0029(2) 0.0046(3)
C7 0.0185(3) 0.0196(4) 0.0150(4) 0.0018(3) 0.0072(3) 0.0055(3)
C8 0.0257(4) 0.0229(4) 0.0106(4) 0.0019(3) 0.0062(3) 0.0088(3)
C9 0.0225(4) 0.0197(4) 0.0100(3) -0.0004(3) 0.0006(3) 0.0089(3)
C10 0.0153(3) 0.0135(3) 0.0102(3) 0.0007(2) 0.0000(2) 0.0064(3)
C11 0.0127(3) 0.0180(4) 0.0144(4) 0.0000(3) 0.0022(3) 0.0034(3)
C12 0.0243(4) 0.0191(4) 0.0249(5) -0.0009(4) 0.0027(4) -0.0013(4)
C13 0.0291(5) 0.0341(6) 0.0357(6) -0.0042(5) -0.0120(5) 0.0169(5)
C14 0.0146(3) 0.0148(3) 0.0132(3) -0.0002(3) -0.0023(2) 0.0050(3)
C15 0.0175(4) 0.0244(4) 0.0300(5) -0.0057(4) -0.0055(3) 0.0103(3)
C16 0.0220(4) 0.0189(4) 0.0202(4) -0.0047(3) -0.0050(3) 0.0056(3)
C17 0.0117(3) 0.0099(3) 0.0082(3) 0.0010(2) 0.0018(2) 0.0049(2)
C18 0.0134(3) 0.0113(3) 0.0091(3) 0.0003(2) 0.0004(2) 0.0052(2)
C19 0.0203(3) 0.0164(3) 0.0093(3) 0.0011(2) 0.0000(3) 0.0078(3)
C20 0.0236(4) 0.0169(4) 0.0110(3) 0.0038(3) 0.0047(3) 0.0077(3)
C21 0.0174(3) 0.0139(3) 0.0132(3) 0.0029(3) 0.0057(3) 0.0045(3)
C22 0.0121(3) 0.0113(3) 0.0112(3) 0.0010(2) 0.0029(2) 0.0046(2)
C23 0.0128(3) 0.0130(3) 0.0119(3) -0.0007(2) -0.0018(2) 0.0042(3)
C24 0.0204(4) 0.0167(4) 0.0163(4) -0.0043(3) -0.0034(3) 0.0039(3)
C25 0.0140(3) 0.0207(4) 0.0279(5) -0.0055(4) 0.0009(3) 0.0063(3)
C26 0.0107(3) 0.0151(3) 0.0151(3) 0.0003(3) 0.0014(2) 0.0036(3)
C27 0.0150(4) 0.0235(4) 0.0365(6) 0.0046(4) -0.0020(4) 0.0086(3)
C28 0.0143(3) 0.0171(4) 0.0220(4) -0.0005(3) 0.0028(3) 0.0001(3)

loop_
_atom_type_symbol
_atom_type_description
_atom_type_scat_dispersion_real
_atom_type_scat_dispersion_imag
_atom_type_scat_source
C C 0.0033 0.0016 'International Tables Vol C Tables 4.2.6.8 and 6.1.1.4'
H H 0.0000 0.0000 'International Tables Vol C Tables 4.2.6.8 and 6.1.1.4'
N N 0.0061 0.0033 'International Tables Vol C Tables 4.2.6.8 and 6.1.1.4'
O O 0.0106 0.0060 'International Tables Vol C Tables 4.2.6.8 and 6.1.1.4'
Pd Pd -0.9988 1.0072 'International Tables Vol C Tables 4.2.6.8 and 6.1.1.4'

loop_
_geom_angle_atom_site_label_1
_geom_angle_atom_site_label_2
_geom_angle_atom_site_label_3
_geom_angle
_geom_angle_site_symmetry_1
_geom_angle_site_symmetry_3
_geom_angle_publ_flag
N4 Pd1 N3 84.86(3) . . yes
N4 Pd1 N1 176.52(3) . . yes
N3 Pd1 N1 98.52(3) . . yes
N4 Pd1 N2 98.10(3) . . yes
N3 Pd1 N2 177.04(3) . . yes
N1 Pd1 N2 78.52(3) . . yes
C1 N1 C5 120.80(7) . . ?
C1 N1 Pd1 115.71(5) . . ?
C5 N1 Pd1 123.39(5) . . ?
C2 N2 C17 121.57(7) . . ?
C2 N2 Pd1 115.54(5) . . ?
C17 N2 Pd1 122.82(5) . . ?
O1 N3 O2 121.51(8) . . ?
O1 N3 Pd1 119.73(7) . . ?
O2 N3 Pd1 118.65(7) . . ?
O3 N4 O4 120.97(8) . . ?
O3 N4 Pd1 120.25(6) . . ?
O4 N4 Pd1 118.76(6) . . ?
N1 C1 C2 114.99(7) . . ?
N1 C1 C3 125.30(8) . . ?
C2 C1 C3 119.71(7) . . ?
N2 C2 C4 125.21(7) . . ?
N2 C2 C1 115.24(7) . . ?
C4 C2 C1 119.54(7) . . ?
C1 C3 H3A 111.8(9) . . ?
C1 C3 H3B 107.7(10) . . ?
H3A C3 H3B 115.9(13) . . ?
C1 C3 H3C 109.8(9) . . ?
H3A C3 H3C 112.9(12) . . ?
H3B C3 H3C 97.8(12) . . ?
C2 C4 H4A 114.7(9) . . ?
C2 C4 H4B 112.3(9) . . ?
H4A C4 H4B 102.3(13) . . ?
C2 C4 H4C 112.7(9) . . ?
H4A C4 H4C 105.6(13) . . ?
H4B C4 H4C 108.4(14) . . ?
C6 C5 C10 123.58(7) . . ?
C6 C5 N1 118.39(7) . . ?
C10 C5 N1 117.96(7) . . ?
C7 C6 C5 116.72(8) . . ?
C7 C6 C11 120.03(7) . . ?
C5 C6 C11 123.21(7) . . ?
C8 C7 C6 121.03(8) . . ?
C8 C7 H7 120.5(9) . . ?
C6 C7 H7 118.5(9) . . ?
C7 C8 C9 120.69(8) . . ?
C7 C8 H8 124.9(9) . . ?
C9 C8 H8 114.1(9) . . ?
C8 C9 C10 120.81(8) . . ?
C8 C9 H9 119.5(8) . . ?
C10 C9 H9 119.5(8) . . ?
C9 C10 C5 117.15(7) . . ?
C9 C10 C14 121.73(7) . . ?
C5 C10 C14 121.10(7) . . ?
C6 C11 C13 110.31(8) . . ?
C6 C11 C12 112.53(8) . . ?
C13 C11 C12 110.08(9) . . ?
C6 C11 H11 112.3(8) . . ?
C13 C11 H11 105.1(9) . . ?
C12 C11 H11 106.2(8) . . ?
C11 C12 H12A 108.6(10) . . ?
C11 C12 H12B 110.1(10) . . ?
H12A C12 H12B 106.3(13) . . ?
C11 C12 H12C 111.4(9) . . ?
H12A C12 H12C 115.5(15) . . ?
H12B C12 H12C 104.7(13) . . ?
C11 C13 H13A 110.6(13) . . ?
C11 C13 H13B 111.0(10) . . ?
H13A C13 H13B 110.5(18) . . ?
C11 C13 H13C 114.1(11) . . ?
H13A C13 H13C 106.3(17) . . ?
H13B C13 H13C 104.1(14) . . ?
C10 C14 C16 112.28(8) . . ?
C10 C14 C15 111.69(8) . . ?
C16 C14 C15 110.15(8) . . ?
C10 C14 H14 107.3(8) . . ?
C16 C14 H14 108.9(8) . . ?
C15 C14 H14 106.3(8) . . ?
C14 C15 H15A 111.1(8) . . ?
C14 C15 H15B 113.1(11) . . ?
H15A C15 H15B 109.4(13) . . ?
C14 C15 H15C 112.4(9) . . ?
H15A C15 H15C 105.4(12) . . ?
H15B C15 H15C 105.0(14) . . ?
C14 C16 H16A 107.5(9) . . ?
C14 C16 H16B 108.4(9) . . ?
H16A C16 H16B 106.3(13) . . ?
C14 C16 H16C 111.9(9) . . ?
H16A C16 H16C 111.0(14) . . ?
H16B C16 H16C 111.4(13) . . ?
C18 C17 C22 123.52(7) . . ?
C18 C17 N2 118.89(6) . . ?
C22 C17 N2 117.47(7) . . ?
C19 C18 C17 116.87(7) . . ?
C19 C18 C23 121.35(7) . . ?
C17 C18 C23 121.76(7) . . ?
C20 C19 C18 120.99(8) . . ?
C20 C19 H19 118.5(9) . . ?
C18 C19 H19 120.5(9) . . ?
C19 C20 C21 120.62(8) . . ?
C19 C20 H20 117.8(9) . . ?
C21 C20 H20 121.6(9) . . ?
C20 C21 C22 121.03(8) . . ?
C20 C21 H21 120.9(8) . . ?
C22 C21 H21 118.0(8) . . ?
C21 C22 C17 116.94(7) . . ?
C21 C22 C26 122.09(7) . . ?
C17 C22 C26 120.94(7) . . ?
C18 C23 C24 113.03(7) . . ?
C18 C23 C25 110.81(7) . . ?
C24 C23 C25 110.51(8) . . ?
C18 C23 H23 112.3(8) . . ?
C24 C23 H23 103.5(8) . . ?
C25 C23 H23 106.3(8) . . ?
C23 C24 H24A 111.2(10) . . ?
C23 C24 H24B 112.5(8) . . ?
H24A C24 H24B 105.8(12) . . ?
C23 C24 H24C 109.6(9) . . ?
H24A C24 H24C 110.8(13) . . ?
H24B C24 H24C 106.9(12) . . ?
C23 C25 H25A 107.7(8) . . ?
C23 C25 H25B 107.9(10) . . ?
H25A C25 H25B 107.1(13) . . ?
C23 C25 H25C 111.2(9) . . ?
H25A C25 H25C 108.3(13) . . ?
H25B C25 H25C 114.3(13) . . ?
C22 C26 C27 111.02(8) . . ?
C22 C26 C28 113.17(8) . . ?
C27 C26 C28 109.68(8) . . ?
C22 C26 H26 107.5(8) . . ?
C27 C26 H26 108.3(8) . . ?
C28 C26 H26 107.0(8) . . ?
C26 C27 H27A 112.4(11) . . ?
C26 C27 H27B 112.8(10) . . ?
H27A C27 H27B 107.8(14) . . ?
C26 C27 H27C 112.7(11) . . ?
H27A C27 H27C 102.9(15) . . ?
H27B C27 H27C 107.7(16) . . ?
C26 C28 H28A 110.7(8) . . ?
C26 C28 H28B 109.4(10) . . ?
H28A C28 H28B 106.1(12) . . ?
C26 C28 H28C 112.6(8) . . ?
H28A C28 H28C 109.3(12) . . ?
H28B C28 H28C 108.4(12) . . ?

loop_
_geom_bond_atom_site_label_1
_geom_bond_atom_site_label_2
_geom_bond_distance
_geom_bond_site_symmetry_2
_geom_bond_publ_flag
Pd1 N4 2.0107(7) . yes
Pd1 N3 2.0111(8) . yes
Pd1 N1 2.0441(7) . yes
Pd1 N2 2.0502(7) . yes
O1 N3 1.2277(11) . ?
O2 N3 1.2324(11) . ?
O3 N4 1.2332(10) . ?
O4 N4 1.2338(10) . ?
N1 C1 1.2964(10) . ?
N1 C5 1.4437(10) . ?
N2 C2 1.2920(10) . ?
N2 C17 1.4424(10) . ?
C1 C2 1.4925(11) . ?
C1 C3 1.4926(12) . ?
C2 C4 1.4874(12) . ?
C3 H3A 1.030(16) . ?
C3 H3B 0.942(15) . ?
C3 H3C 0.979(13) . ?
C4 H4A 1.018(17) . ?
C4 H4B 0.965(16) . ?
C4 H4C 0.929(15) . ?
C5 C6 1.4022(11) . ?
C5 C10 1.4044(11) . ?
C6 C7 1.4008(12) . ?
C6 C11 1.5182(12) . ?
C7 C8 1.3861(14) . ?
C7 H7 0.966(14) . ?
C8 C9 1.3890(14) . ?
C8 H8 0.953(15) . ?
C9 C10 1.3935(12) . ?
C9 H9 0.980(13) . ?
C10 C14 1.5210(12) . ?
C11 C13 1.5297(16) . ?
C11 C12 1.5323(14) . ?
C11 H11 0.977(14) . ?
C12 H12A 0.999(18) . ?
C12 H12B 0.916(16) . ?
C12 H12C 0.981(16) . ?
C13 H13A 0.87(2) . ?
C13 H13B 0.949(18) . ?
C13 H13C 1.04(2) . ?
C14 C16 1.5321(13) . ?
C14 C15 1.5350(14) . ?
C14 H14 0.974(15) . ?
C15 H15A 0.965(14) . ?
C15 H15B 0.944(17) . ?
C15 H15C 0.909(17) . ?
C16 H16A 0.987(18) . ?
C16 H16B 0.995(16) . ?
C16 H16C 0.961(16) . ?
C17 C18 1.4041(11) . ?
C17 C22 1.4057(10) . ?
C18 C19 1.3988(12) . ?
C18 C23 1.5227(11) . ?
C19 C20 1.3888(13) . ?
C19 H19 0.891(14) . ?
C20 C21 1.3862(13) . ?
C20 H20 0.932(16) . ?
C21 C22 1.3971(12) . ?
C21 H21 1.000(13) . ?
C22 C26 1.5158(12) . ?
C23 C24 1.5298(12) . ?
C23 C25 1.5290(13) . ?
C23 H23 0.995(16) . ?
C24 H24A 0.952(15) . ?
C24 H24B 0.959(13) . ?
C24 H24C 0.942(16) . ?
C25 H25A 0.969(16) . ?
C25 H25B 0.905(16) . ?
C25 H25C 1.002(17) . ?
C26 C27 1.5325(14) . ?
C26 C28 1.5320(12) . ?
C26 H26 0.976(13) . ?
C27 H27A 0.913(17) . ?
C27 H27B 0.898(16) . ?
C27 H27C 0.965(19) . ?
C28 H28A 1.029(14) . ?
C28 H28B 0.937(16) . ?
C28 H28C 0.984(14) . ?
